data_7715664
loop_
_publ_author_name
'Muraoka, Takako'
'Ishita, Taichi'
'Kawachi, Kosuke'
'Nishio, Takuya'
'Ishihara, Hiroto'
'Ueno, Keiji'

_publ_section_title
;
 Reactions of
 (mesityl)<sub><i>n</i></sub>(methyl)<sub>2-<i>n</i></sub>silylene
 complexes with pyridine-<i>N</i>-oxide (<i>n</i> = 1 and 0): formation of
 silanone complexes and a disiloxanyloxy complex.
;
_journal_issue 16
_journal_name_full 'Dalton transactions (Cambridge, England : 2003)'
_journal_page_first 7105
_journal_page_last 7114
_journal_paper_doi 10.1039/d4dt00631c
_journal_volume 53
_journal_year 2024
_chemical_formula_moiety 'C25 H38 O2 Si2 W'
_chemical_formula_sum 'C25 H38 O2 Si2 W'
_chemical_formula_weight 610.58
_space_group_crystal_system orthorombic
_space_group_IT_number 61
_space_group_name_Hall '-P 2bc 2ac'
_space_group_name_H-M_alt 'P c a b'
_atom_sites_solution_hydrogens geom
_audit_creation_method SHELXL-2016/6
_audit_update_record
;
2024-03-01 deposited with the CCDC.	2024-03-27 downloaded from the CCDC.
;
_cell_angle_alpha 90
_cell_angle_beta 90
_cell_angle_gamma 90
_cell_formula_units_Z 8
_cell_length_a 15.2435(14)
_cell_length_b 16.7605(14)
_cell_length_c 20.4763(16)
_cell_measurement_reflns_used 17154
_cell_measurement_temperature 120(2)
_cell_measurement_theta_max 27.5
_cell_measurement_theta_min 2.7
_cell_volume 5231.5(8)
_computing_cell_refinement
;
CrystalClear-SM Expert 2.1 b29 (Rigaku, 2013)
;
_computing_data_collection
;
CrystalClear-SM Expert 2.1 b29 (Rigaku, 2013)
;
_computing_data_reduction
;
CrystalClear-SM Expert 2.1 b29 (Rigaku, 2013)
;
_computing_molecular_graphics 'Ortep for Windows (Farrugia, 2012)'
_computing_publication_material 'WinGX publication routines (Farrugia, 2012)'
_computing_structure_refinement 'SHELXL-2016/6 (Sheldrick, 2016)'
_computing_structure_solution 'SIR-2011 (Burla et al., 2012)'
_diffrn_ambient_temperature 120(2)
_diffrn_detector_area_resol_mean 5.8140
_diffrn_measured_fraction_theta_full 0.999
_diffrn_measured_fraction_theta_max 0.999
_diffrn_measurement_device_type
;
Rigaku Pilatus 200K
;
_diffrn_measurement_method 'profile data from \w-scans'
_diffrn_radiation_type MoK\a
_diffrn_radiation_wavelength 0.71073
_diffrn_reflns_av_R_equivalents 0.0610
_diffrn_reflns_av_unetI/netI 0.0470
_diffrn_reflns_Laue_measured_fraction_full 0.999
_diffrn_reflns_Laue_measured_fraction_max 0.999
_diffrn_reflns_limit_h_max 19
_diffrn_reflns_limit_h_min -19
_diffrn_reflns_limit_k_max 21
_diffrn_reflns_limit_k_min -21
_diffrn_reflns_limit_l_max 26
_diffrn_reflns_limit_l_min -26
_diffrn_reflns_number 84216
_diffrn_reflns_point_group_measured_fraction_full 0.999
_diffrn_reflns_point_group_measured_fraction_max 0.999
_diffrn_reflns_theta_full 25.242
_diffrn_reflns_theta_max 27.509
_diffrn_reflns_theta_min 2.672
_diffrn_source 'Rotating Anode'
_exptl_absorpt_coefficient_mu 4.526
_exptl_absorpt_correction_T_max 1.000
_exptl_absorpt_correction_T_min 0.742
_exptl_absorpt_correction_type multi-scan
_exptl_crystal_colour Yellow
_exptl_crystal_density_diffrn 1.550
_exptl_crystal_density_method 'not measured'
_exptl_crystal_description Block
_exptl_crystal_F_000 2448
_exptl_crystal_size_max 0.20
_exptl_crystal_size_mid 0.09
_exptl_crystal_size_min 0.04
_refine_diff_density_max 1.500
_refine_diff_density_min -1.686
_refine_diff_density_rms 0.129
_refine_ls_extinction_method none
_refine_ls_goodness_of_fit_ref 0.986
_refine_ls_hydrogen_treatment constr
_refine_ls_matrix_type full
_refine_ls_number_parameters 283
_refine_ls_number_reflns 6014
_refine_ls_number_restraints 0
_refine_ls_restrained_S_all 0.986
_refine_ls_R_factor_all 0.0295
_refine_ls_R_factor_gt 0.0256
_refine_ls_shift/su_max 0.002
_refine_ls_shift/su_mean 0.000
_refine_ls_structure_factor_coef Fsqd
_refine_ls_weighting_details 'w=1/[\s^2^(Fo^2^)+(0.0353P)^2^] where P=(Fo^2^+2Fc^2^)/3'
_refine_ls_weighting_scheme calc
_refine_ls_wR_factor_gt 0.0646
_refine_ls_wR_factor_ref 0.0661
_reflns_Friedel_coverage 0.000
_reflns_number_gt 5198
_reflns_number_total 6014
_reflns_threshold_expression 'I > 2\s(I)'
_cod_data_source_file d4dt00631c2.cif
_cod_data_source_block 7a
_cod_depositor_comments
;
The following automatic conversions were performed:

data item '_exptl_absorpt_correction_type' value 'Multi-scan' was
changed to 'multi-scan' in accordance with the
/home/data/users/saulius/crontab/automatic-downloads/rss-feeds/RSC/lib/dictionaries/cif_core.dic
dictionary named 'cif_core.dic' version 2.4.2 last updated on
2011-04-26.

Automatic conversion script
Id: cif_fix_values 8170 2020-07-09 18:12:32Z antanas 

 Adding full bibliography for 7715662--7715664.cif.
;
_cod_database_code 7715664
_shelx_shelxl_version_number 2016/6
_shelx_space_group_comment
;
The symmetry employed for this shelxl refinement is uniquely defined
by the following loop, which should always be used as a source of
symmetry information in preference to the above space-group names.
They are only intended as comments.
;
_exptl_absorpt_special_details
;
   ?
;

loop_
_space_group_symop_operation_xyz
'x, y, z'
'-x, -y+1/2, z+1/2'
'x+1/2, -y, -z+1/2'
'-x+1/2, y+1/2, -z'
'-x, -y, -z'
'x, y-1/2, -z-1/2'
'-x-1/2, y, z-1/2'
'x-1/2, -y-1/2, z'

loop_
_atom_site_label
_atom_site_type_symbol
_atom_site_fract_x
_atom_site_fract_y
_atom_site_fract_z
_atom_site_U_iso_or_equiv
_atom_site_adp_type
_atom_site_occupancy
_atom_site_site_symmetry_order
_atom_site_calc_flag
_atom_site_refinement_flags_posn
_atom_site_refinement_flags_adp
_atom_site_refinement_flags_occupancy
_atom_site_disorder_assembly
_atom_site_disorder_group
W1 W 0.23350(2) 0.40864(2) 0.17164(2) 0.01512(5) Uani 1 1 d . . . . .
Si1 Si 0.33324(4) 0.30552(4) 0.14561(3) 0.02108(14) Uani 1 1 d . . . . .
Si2 Si 0.17848(4) 0.41828(4) 0.29249(3) 0.01939(14) Uani 1 1 d . . . . .
O1 O 0.39063(13) 0.42116(12) 0.26873(9) 0.0338(4) Uani 1 1 d . . . . .
O2 O 0.13335(13) 0.25218(11) 0.20848(9) 0.0376(5) Uani 1 1 d . . . . .
C1 C 0.33171(16) 0.41457(13) 0.23332(11) 0.0209(5) Uani 1 1 d . . . . .
C2 C 0.17277(16) 0.31013(14) 0.19634(11) 0.0243(5) Uani 1 1 d . . . . .
C3 C 0.3763(2) 0.22944(17) 0.20446(13) 0.0402(7) Uani 1 1 d . . . . .
H3A H 0.366485 0.176918 0.187239 0.060 Uiso 1 1 calc R U . . .
H3B H 0.346439 0.234793 0.245502 0.060 Uiso 1 1 calc R U . . .
H3C H 0.438052 0.237614 0.210792 0.060 Uiso 1 1 calc R U . . .
C4 C 0.39367(14) 0.28166(13) 0.06797(10) 0.0187(4) Uani 1 1 d . . . . .
C5 C 0.47490(14) 0.31862(13) 0.05467(11) 0.0205(5) Uani 1 1 d . . . . .
C6 C 0.51885(14) 0.30058(14) -0.00277(11) 0.0235(5) Uani 1 1 d . . . . .
H6 H 0.571253 0.326600 -0.012098 0.028 Uiso 1 1 calc R U . . .
C7 C 0.48662(14) 0.24464(13) -0.04674(12) 0.0227(5) Uani 1 1 d . . . . .
C8 C 0.40758(15) 0.20675(14) -0.03230(11) 0.0228(5) Uani 1 1 d . . . . .
H8 H 0.385694 0.168580 -0.060954 0.027 Uiso 1 1 calc R U . . .
C9 C 0.36088(15) 0.22479(13) 0.02393(11) 0.0207(4) Uani 1 1 d . . . . .
C10 C 0.51581(16) 0.37587(16) 0.10273(12) 0.0279(5) Uani 1 1 d . . . . .
H10A H 0.553202 0.346969 0.132122 0.042 Uiso 1 1 calc R U . . .
H10B H 0.470454 0.402170 0.127108 0.042 Uiso 1 1 calc R U . . .
H10C H 0.549810 0.414874 0.079533 0.042 Uiso 1 1 calc R U . . .
C11 C 0.53627(19) 0.22543(17) -0.10896(13) 0.0346(6) Uani 1 1 d . . . . .
H11A H 0.507191 0.249780 -0.145454 0.052 Uiso 1 1 calc R U . . .
H11B H 0.538022 0.168655 -0.115036 0.052 Uiso 1 1 calc R U . . .
H11C H 0.595019 0.245681 -0.105764 0.052 Uiso 1 1 calc R U . . .
C12 C 0.27573(16) 0.18096(17) 0.03797(14) 0.0319(6) Uani 1 1 d . . . . .
H12A H 0.248030 0.166654 -0.002480 0.048 Uiso 1 1 calc R U . . .
H12B H 0.237329 0.214949 0.062600 0.048 Uiso 1 1 calc R U . . .
H12C H 0.288002 0.133557 0.062652 0.048 Uiso 1 1 calc R U . . .
C13 C 0.2212(2) 0.5091(2) 0.33822(14) 0.0334(7) Uani 1 1 d . . . . .
H13A H 0.192887 0.512537 0.380008 0.050 Uiso 1 1 calc R U . . .
H13B H 0.208841 0.556380 0.313431 0.050 Uiso 1 1 calc R U . . .
H13C H 0.283399 0.504159 0.344312 0.050 Uiso 1 1 calc R U . . .
C14 C 0.21439(19) 0.33139(18) 0.34507(13) 0.0296(6) Uani 1 1 d . . . . .
H14A H 0.194726 0.339635 0.389101 0.044 Uiso 1 1 calc R U . . .
H14B H 0.277213 0.327509 0.344467 0.044 Uiso 1 1 calc R U . . .
H14C H 0.189434 0.282937 0.328338 0.044 Uiso 1 1 calc R U . . .
C15 C 0.05497(18) 0.41965(16) 0.30087(14) 0.0309(6) Uani 1 1 d . . . . .
H15A H 0.030604 0.374035 0.279075 0.046 Uiso 1 1 calc R U . . .
H15B H 0.032159 0.467512 0.281497 0.046 Uiso 1 1 calc R U . . .
H15C H 0.039425 0.418111 0.346283 0.046 Uiso 1 1 calc R U . . .
C16 C 0.18186(16) 0.44218(14) 0.06650(11) 0.0242(5) Uani 1 1 d . . . . .
C17 C 0.25995(13) 0.48698(16) 0.07797(11) 0.0211(5) Uani 1 1 d . . . . .
C18 C 0.24399(15) 0.54022(14) 0.13037(12) 0.0201(5) Uani 1 1 d . . . . .
C19 C 0.15537(15) 0.52964(14) 0.15114(11) 0.0233(5) Uani 1 1 d . . . . .
C20 C 0.11742(15) 0.46834(15) 0.11195(12) 0.0270(5) Uani 1 1 d . . . . .
C21 C 0.1670(2) 0.38586(19) 0.01071(13) 0.0451(8) Uani 1 1 d . . . . .
H21A H 0.146141 0.415103 -0.026494 0.068 Uiso 1 1 calc R U . . .
H21B H 0.124184 0.346647 0.023050 0.068 Uiso 1 1 calc R U . . .
H21C H 0.221125 0.359772 -0.000145 0.068 Uiso 1 1 calc R U . . .
C22 C 0.34013(17) 0.48751(16) 0.03458(12) 0.0341(6) Uani 1 1 d . . . . .
H22A H 0.331488 0.524617 -0.000553 0.051 Uiso 1 1 calc R U . . .
H22B H 0.349391 0.435056 0.017046 0.051 Uiso 1 1 calc R U . . .
H22C H 0.390462 0.503189 0.059666 0.051 Uiso 1 1 calc R U . . .
C23 C 0.3046(2) 0.60361(16) 0.15523(15) 0.0356(6) Uani 1 1 d . . . . .
H23A H 0.364295 0.587788 0.147568 0.053 Uiso 1 1 calc R U . . .
H23B H 0.295467 0.610860 0.201229 0.053 Uiso 1 1 calc R U . . .
H23C H 0.293063 0.652803 0.132821 0.053 Uiso 1 1 calc R U . . .
C24 C 0.1083(2) 0.58507(16) 0.19739(15) 0.0390(7) Uani 1 1 d . . . . .
H24A H 0.142243 0.591026 0.236599 0.059 Uiso 1 1 calc R U . . .
H24B H 0.051879 0.563256 0.207975 0.059 Uiso 1 1 calc R U . . .
H24C H 0.100974 0.636232 0.177030 0.059 Uiso 1 1 calc R U . . .
C25 C 0.02223(19) 0.4432(2) 0.11287(15) 0.0466(8) Uani 1 1 d . . . . .
H25A H -0.010155 0.474367 0.081815 0.070 Uiso 1 1 calc R U . . .
H25B H -0.001532 0.451410 0.155755 0.070 Uiso 1 1 calc R U . . .
H25C H 0.017912 0.387694 0.101607 0.070 Uiso 1 1 calc R U . . .

loop_
_atom_site_aniso_label
_atom_site_aniso_U_11
_atom_site_aniso_U_22
_atom_site_aniso_U_33
_atom_site_aniso_U_23
_atom_site_aniso_U_13
_atom_site_aniso_U_12
W1 0.01456(8) 0.01603(7) 0.01477(7) -0.00027(3) 0.00063(3) -0.00079(3)
Si1 0.0247(3) 0.0184(3) 0.0201(3) 0.0008(2) 0.0041(3) 0.0033(2)
Si2 0.0182(3) 0.0233(3) 0.0166(3) -0.0007(2) 0.0016(3) 0.0009(2)
O1 0.0214(9) 0.0480(12) 0.0320(10) 0.0006(8) -0.0074(8) -0.0022(8)
O2 0.0454(12) 0.0295(10) 0.0380(10) 0.0016(8) 0.0010(9) -0.0190(9)
C1 0.0185(11) 0.0247(12) 0.0195(11) 0.0003(8) -0.0011(10) -0.0018(9)
C2 0.0270(12) 0.0253(12) 0.0207(11) -0.0017(9) -0.0007(10) -0.0023(10)
C3 0.0575(19) 0.0338(15) 0.0293(14) 0.0079(11) 0.0095(13) 0.0207(14)
C4 0.0190(10) 0.0180(11) 0.0190(10) -0.0011(8) 0.0025(9) 0.0017(8)
C5 0.0165(10) 0.0202(11) 0.0249(11) 0.0003(9) -0.0027(8) 0.0028(9)
C6 0.0147(10) 0.0238(12) 0.0321(13) 0.0013(9) 0.0036(9) -0.0011(9)
C7 0.0203(12) 0.0250(13) 0.0229(12) 0.0022(9) 0.0050(9) 0.0042(9)
C8 0.0219(11) 0.0222(12) 0.0242(12) -0.0036(9) -0.0006(9) -0.0022(9)
C9 0.0185(10) 0.0192(11) 0.0244(11) 0.0015(9) 0.0022(9) -0.0022(9)
C10 0.0231(12) 0.0278(13) 0.0327(13) -0.0064(10) -0.0033(10) -0.0029(10)
C11 0.0319(14) 0.0385(15) 0.0334(14) -0.0045(12) 0.0107(12) -0.0025(12)
C12 0.0282(13) 0.0304(15) 0.0370(14) -0.0092(11) 0.0095(11) -0.0110(11)
C13 0.0366(15) 0.0362(17) 0.0274(13) -0.0087(11) -0.0005(11) 0.0003(13)
C14 0.0324(13) 0.0355(16) 0.0208(11) 0.0068(11) -0.0007(11) 0.0022(12)
C15 0.0225(12) 0.0390(15) 0.0311(14) 0.0042(11) 0.0078(12) 0.0011(11)
C16 0.0317(12) 0.0212(12) 0.0197(11) 0.0029(9) -0.0074(10) -0.0025(10)
C17 0.0232(11) 0.0205(13) 0.0196(12) 0.0074(8) 0.0007(9) 0.0034(9)
C18 0.0196(10) 0.0163(11) 0.0245(12) 0.0038(9) -0.0038(9) 0.0001(9)
C19 0.0220(12) 0.0242(12) 0.0238(11) 0.0071(9) 0.0015(9) 0.0064(9)
C20 0.0183(11) 0.0340(14) 0.0289(12) 0.0117(10) -0.0056(9) -0.0023(10)
C21 0.072(2) 0.0394(16) 0.0243(13) -0.0046(12) -0.0152(15) -0.0058(16)
C22 0.0364(14) 0.0351(15) 0.0309(13) 0.0159(11) 0.0144(11) 0.0125(12)
C23 0.0352(17) 0.0247(14) 0.0467(16) 0.0022(11) -0.0108(14) -0.0063(12)
C24 0.0462(18) 0.0379(16) 0.0330(15) 0.0075(12) 0.0130(15) 0.0230(13)
C25 0.0247(14) 0.066(2) 0.0489(18) 0.0195(16) -0.0134(13) -0.0115(15)

loop_
_atom_type_symbol
_atom_type_description
_atom_type_scat_dispersion_real
_atom_type_scat_dispersion_imag
_atom_type_scat_source
C C 0.0033 0.0016 'International Tables Vol C Tables 4.2.6.8 and 6.1.1.4'
H H 0.0000 0.0000 'International Tables Vol C Tables 4.2.6.8 and 6.1.1.4'
O O 0.0106 0.0060 'International Tables Vol C Tables 4.2.6.8 and 6.1.1.4'
Si Si 0.0817 0.0704 'International Tables Vol C Tables 4.2.6.8 and 6.1.1.4'
W W -0.8490 6.8722 'International Tables Vol C Tables 4.2.6.8 and 6.1.1.4'

loop_
_geom_angle_atom_site_label_1
_geom_angle_atom_site_label_2
_geom_angle_atom_site_label_3
_geom_angle
_geom_angle_site_symmetry_1
_geom_angle_site_symmetry_3
_geom_angle_publ_flag
C2 W1 C1 103.71(10) . . ?
C2 W1 C17 139.43(9) . . ?
C1 W1 C17 111.41(9) . . ?
C2 W1 C16 106.17(9) . . ?
C1 W1 C16 146.10(9) . . ?
C17 W1 C16 35.20(8) . . ?
C2 W1 Si1 75.28(7) . . ?
C1 W1 Si1 72.01(7) . . ?
C17 W1 Si1 96.53(6) . . ?
C16 W1 Si1 100.55(6) . . ?
C2 W1 C18 155.39(9) . . ?
C1 W1 C18 97.53(8) . . ?
C17 W1 C18 34.89(9) . . ?
C16 W1 C18 58.34(8) . . ?
Si1 W1 C18 123.88(6) . . ?
C2 W1 C20 97.82(9) . . ?
C1 W1 C20 151.63(9) . . ?
C17 W1 C20 58.25(7) . . ?
C16 W1 C20 34.99(9) . . ?
Si1 W1 C20 132.25(7) . . ?
C18 W1 C20 58.23(8) . . ?
C2 W1 C19 121.68(9) . . ?
C1 W1 C19 116.79(9) . . ?
C17 W1 C19 57.99(8) . . ?
C16 W1 C19 58.08(8) . . ?
Si1 W1 C19 154.44(6) . . ?
C18 W1 C19 34.93(8) . . ?
C20 W1 C19 34.86(8) . . ?
C2 W1 Si2 69.91(7) . . ?
C1 W1 Si2 68.45(7) . . ?
C17 W1 Si2 142.09(7) . . ?
C16 W1 Si2 137.79(6) . . ?
Si1 W1 Si2 117.68(2) . . ?
C18 W1 Si2 107.56(6) . . ?
C20 W1 Si2 102.83(6) . . ?
C19 W1 Si2 87.36(6) . . ?
C3 Si1 C4 103.14(11) . . ?
C3 Si1 W1 125.34(9) . . ?
C4 Si1 W1 131.41(7) . . ?
C15 Si2 C14 104.23(13) . . ?
C15 Si2 C13 106.64(13) . . ?
C14 Si2 C13 103.69(14) . . ?
C15 Si2 W1 113.93(9) . . ?
C14 Si2 W1 113.44(9) . . ?
C13 Si2 W1 113.90(10) . . ?
O1 C1 W1 177.2(2) . . ?
O2 C2 W1 176.4(2) . . ?
Si1 C3 H3A 109.5 . . ?
Si1 C3 H3B 109.5 . . ?
H3A C3 H3B 109.5 . . ?
Si1 C3 H3C 109.5 . . ?
H3A C3 H3C 109.5 . . ?
H3B C3 H3C 109.5 . . ?
C9 C4 C5 119.1(2) . . ?
C9 C4 Si1 120.86(16) . . ?
C5 C4 Si1 119.98(16) . . ?
C6 C5 C4 119.5(2) . . ?
C6 C5 C10 119.5(2) . . ?
C4 C5 C10 121.1(2) . . ?
C5 C6 C7 121.7(2) . . ?
C5 C6 H6 119.1 . . ?
C7 C6 H6 119.1 . . ?
C6 C7 C8 118.4(2) . . ?
C6 C7 C11 120.7(2) . . ?
C8 C7 C11 120.9(2) . . ?
C9 C8 C7 121.4(2) . . ?
C9 C8 H8 119.3 . . ?
C7 C8 H8 119.3 . . ?
C8 C9 C4 119.9(2) . . ?
C8 C9 C12 119.4(2) . . ?
C4 C9 C12 120.7(2) . . ?
C5 C10 H10A 109.5 . . ?
C5 C10 H10B 109.5 . . ?
H10A C10 H10B 109.5 . . ?
C5 C10 H10C 109.5 . . ?
H10A C10 H10C 109.5 . . ?
H10B C10 H10C 109.5 . . ?
C7 C11 H11A 109.5 . . ?
C7 C11 H11B 109.5 . . ?
H11A C11 H11B 109.5 . . ?
C7 C11 H11C 109.5 . . ?
H11A C11 H11C 109.5 . . ?
H11B C11 H11C 109.5 . . ?
C9 C12 H12A 109.5 . . ?
C9 C12 H12B 109.5 . . ?
H12A C12 H12B 109.5 . . ?
C9 C12 H12C 109.5 . . ?
H12A C12 H12C 109.5 . . ?
H12B C12 H12C 109.5 . . ?
Si2 C13 H13A 109.5 . . ?
Si2 C13 H13B 109.5 . . ?
H13A C13 H13B 109.5 . . ?
Si2 C13 H13C 109.5 . . ?
H13A C13 H13C 109.5 . . ?
H13B C13 H13C 109.5 . . ?
Si2 C14 H14A 109.5 . . ?
Si2 C14 H14B 109.5 . . ?
H14A C14 H14B 109.5 . . ?
Si2 C14 H14C 109.5 . . ?
H14A C14 H14C 109.5 . . ?
H14B C14 H14C 109.5 . . ?
Si2 C15 H15A 109.5 . . ?
Si2 C15 H15B 109.5 . . ?
H15A C15 H15B 109.5 . . ?
Si2 C15 H15C 109.5 . . ?
H15A C15 H15C 109.5 . . ?
H15B C15 H15C 109.5 . . ?
C20 C16 C17 107.8(2) . . ?
C20 C16 C21 126.0(2) . . ?
C17 C16 C21 125.7(2) . . ?
C20 C16 W1 72.96(13) . . ?
C17 C16 W1 72.36(12) . . ?
C21 C16 W1 126.55(18) . . ?
C18 C17 C16 108.23(19) . . ?
C18 C17 C22 125.5(2) . . ?
C16 C17 C22 125.5(2) . . ?
C18 C17 W1 72.87(13) . . ?
C16 C17 W1 72.44(13) . . ?
C22 C17 W1 128.29(16) . . ?
C17 C18 C19 108.1(2) . . ?
C17 C18 C23 126.7(2) . . ?
C19 C18 C23 124.8(2) . . ?
C17 C18 W1 72.25(13) . . ?
C19 C18 W1 73.37(13) . . ?
C23 C18 W1 125.54(17) . . ?
C20 C19 C18 107.8(2) . . ?
C20 C19 C24 127.2(2) . . ?
C18 C19 C24 124.1(2) . . ?
C20 C19 W1 71.92(13) . . ?
C18 C19 W1 71.70(13) . . ?
C24 C19 W1 130.52(17) . . ?
C16 C20 C19 108.1(2) . . ?
C16 C20 C25 125.8(2) . . ?
C19 C20 C25 125.7(3) . . ?
C16 C20 W1 72.06(13) . . ?
C19 C20 W1 73.22(13) . . ?
C25 C20 W1 126.30(17) . . ?
C16 C21 H21A 109.5 . . ?
C16 C21 H21B 109.5 . . ?
H21A C21 H21B 109.5 . . ?
C16 C21 H21C 109.5 . . ?
H21A C21 H21C 109.5 . . ?
H21B C21 H21C 109.5 . . ?
C17 C22 H22A 109.5 . . ?
C17 C22 H22B 109.5 . . ?
H22A C22 H22B 109.5 . . ?
C17 C22 H22C 109.5 . . ?
H22A C22 H22C 109.5 . . ?
H22B C22 H22C 109.5 . . ?
C18 C23 H23A 109.5 . . ?
C18 C23 H23B 109.5 . . ?
H23A C23 H23B 109.5 . . ?
C18 C23 H23C 109.5 . . ?
H23A C23 H23C 109.5 . . ?
H23B C23 H23C 109.5 . . ?
C19 C24 H24A 109.5 . . ?
C19 C24 H24B 109.5 . . ?
H24A C24 H24B 109.5 . . ?
C19 C24 H24C 109.5 . . ?
H24A C24 H24C 109.5 . . ?
H24B C24 H24C 109.5 . . ?
C20 C25 H25A 109.5 . . ?
C20 C25 H25B 109.5 . . ?
H25A C25 H25B 109.5 . . ?
C20 C25 H25C 109.5 . . ?
H25A C25 H25C 109.5 . . ?
H25B C25 H25C 109.5 . . ?

loop_
_geom_bond_atom_site_label_1
_geom_bond_atom_site_label_2
_geom_bond_distance
_geom_bond_site_symmetry_2
_geom_bond_publ_flag
W1 C2 1.959(2) . ?
W1 C1 1.961(2) . ?
W1 C17 2.359(2) . ?
W1 C16 2.360(2) . ?
W1 Si1 2.3628(6) . ?
W1 C18 2.367(2) . ?
W1 C20 2.372(2) . ?
W1 C19 2.389(2) . ?
W1 Si2 2.6178(7) . ?
Si1 C3 1.873(3) . ?
Si1 C4 1.881(2) . ?
Si2 C15 1.891(3) . ?
Si2 C14 1.892(3) . ?
Si2 C13 1.902(3) . ?
O1 C1 1.160(3) . ?
O2 C2 1.169(3) . ?
C3 H3A 0.9600 . ?
C3 H3B 0.9600 . ?
C3 H3C 0.9600 . ?
C4 C9 1.404(3) . ?
C4 C5 1.411(3) . ?
C5 C6 1.387(3) . ?
C5 C10 1.509(3) . ?
C6 C7 1.390(3) . ?
C6 H6 0.9300 . ?
C7 C8 1.394(3) . ?
C7 C11 1.516(4) . ?
C8 C9 1.387(3) . ?
C8 H8 0.9300 . ?
C9 C12 1.519(3) . ?
C10 H10A 0.9600 . ?
C10 H10B 0.9600 . ?
C10 H10C 0.9600 . ?
C11 H11A 0.9600 . ?
C11 H11B 0.9600 . ?
C11 H11C 0.9600 . ?
C12 H12A 0.9600 . ?
C12 H12B 0.9600 . ?
C12 H12C 0.9600 . ?
C13 H13A 0.9600 . ?
C13 H13B 0.9600 . ?
C13 H13C 0.9600 . ?
C14 H14A 0.9600 . ?
C14 H14B 0.9600 . ?
C14 H14C 0.9600 . ?
C15 H15A 0.9600 . ?
C15 H15B 0.9600 . ?
C15 H15C 0.9600 . ?
C16 C20 1.422(4) . ?
C16 C17 1.427(3) . ?
C16 C21 1.499(3) . ?
C17 C18 1.417(3) . ?
C17 C22 1.511(3) . ?
C18 C19 1.427(3) . ?
C18 C23 1.497(4) . ?
C19 C20 1.426(3) . ?
C19 C24 1.508(3) . ?
C20 C25 1.511(4) . ?
C21 H21A 0.9600 . ?
C21 H21B 0.9600 . ?
C21 H21C 0.9600 . ?
C22 H22A 0.9600 . ?
C22 H22B 0.9600 . ?
C22 H22C 0.9600 . ?
C23 H23A 0.9600 . ?
C23 H23B 0.9600 . ?
C23 H23C 0.9600 . ?
C24 H24A 0.9600 . ?
C24 H24B 0.9600 . ?
C24 H24C 0.9600 . ?
C25 H25A 0.9600 . ?
C25 H25B 0.9600 . ?
C25 H25C 0.9600 . ?

loop_
_geom_torsion_atom_site_label_1
_geom_torsion_atom_site_label_2
_geom_torsion_atom_site_label_3
_geom_torsion_atom_site_label_4
_geom_torsion
_geom_torsion_site_symmetry_1
_geom_torsion_site_symmetry_2
_geom_torsion_site_symmetry_3
_geom_torsion_site_symmetry_4
_geom_torsion_publ_flag
C3 Si1 C4 C9 87.2(2) . . . . ?
W1 Si1 C4 C9 -96.51(18) . . . . ?
C3 Si1 C4 C5 -90.1(2) . . . . ?
W1 Si1 C4 C5 86.16(19) . . . . ?
C9 C4 C5 C6 2.7(3) . . . . ?
Si1 C4 C5 C6 -179.97(17) . . . . ?
C9 C4 C5 C10 -175.8(2) . . . . ?
Si1 C4 C5 C10 1.6(3) . . . . ?
C4 C5 C6 C7 -2.4(3) . . . . ?
C10 C5 C6 C7 176.0(2) . . . . ?
C5 C6 C7 C8 0.6(3) . . . . ?
C5 C6 C7 C11 -179.5(2) . . . . ?
C6 C7 C8 C9 1.0(3) . . . . ?
C11 C7 C8 C9 -178.9(2) . . . . ?
C7 C8 C9 C4 -0.7(3) . . . . ?
C7 C8 C9 C12 -179.1(2) . . . . ?
C5 C4 C9 C8 -1.1(3) . . . . ?
Si1 C4 C9 C8 -178.48(18) . . . . ?
C5 C4 C9 C12 177.2(2) . . . . ?
Si1 C4 C9 C12 -0.1(3) . . . . ?
C20 C16 C17 C18 0.3(3) . . . . ?
C21 C16 C17 C18 172.7(2) . . . . ?
W1 C16 C17 C18 -64.56(16) . . . . ?
C20 C16 C17 C22 -170.2(2) . . . . ?
C21 C16 C17 C22 2.2(4) . . . . ?
W1 C16 C17 C22 124.9(2) . . . . ?
C20 C16 C17 W1 64.82(16) . . . . ?
C21 C16 C17 W1 -122.8(2) . . . . ?
C16 C17 C18 C19 -0.9(3) . . . . ?
C22 C17 C18 C19 169.7(2) . . . . ?
W1 C17 C18 C19 -65.14(16) . . . . ?
C16 C17 C18 C23 -174.2(2) . . . . ?
C22 C17 C18 C23 -3.7(4) . . . . ?
W1 C17 C18 C23 121.5(2) . . . . ?
C16 C17 C18 W1 64.29(16) . . . . ?
C22 C17 C18 W1 -125.2(2) . . . . ?
C17 C18 C19 C20 1.1(3) . . . . ?
C23 C18 C19 C20 174.6(2) . . . . ?
W1 C18 C19 C20 -63.28(16) . . . . ?
C17 C18 C19 C24 -168.5(2) . . . . ?
C23 C18 C19 C24 5.0(4) . . . . ?
W1 C18 C19 C24 127.1(2) . . . . ?
C17 C18 C19 W1 64.40(16) . . . . ?
C23 C18 C19 W1 -122.1(2) . . . . ?
C17 C16 C20 C19 0.4(3) . . . . ?
C21 C16 C20 C19 -172.0(2) . . . . ?
W1 C16 C20 C19 64.86(16) . . . . ?
C17 C16 C20 C25 173.3(2) . . . . ?
C21 C16 C20 C25 0.9(4) . . . . ?
W1 C16 C20 C25 -122.3(3) . . . . ?
C17 C16 C20 W1 -64.43(16) . . . . ?
C21 C16 C20 W1 123.2(2) . . . . ?
C18 C19 C20 C16 -1.0(3) . . . . ?
C24 C19 C20 C16 168.3(2) . . . . ?
W1 C19 C20 C16 -64.10(16) . . . . ?
C18 C19 C20 C25 -173.8(2) . . . . ?
C24 C19 C20 C25 -4.6(4) . . . . ?
W1 C19 C20 C25 123.0(2) . . . . ?
C18 C19 C20 W1 63.14(16) . . . . ?
C24 C19 C20 W1 -127.6(2) . . . . ?
